data_4029542
loop_
_publ_author_name
'Thomson, Jennifer E.'
'Campbell, Craig D.'
'Concell\'on, Carmen'
'Duguet, Nicolas'
'Rix, Kathryn'
'Slawin, Alexandra M. Z.'
'Smith, Andrew D.'

_publ_section_title
;
 Probing the efficiency of N-heterocyclic carbene promoted O- to
 C-carboxyl transfer of oxazolyl carbonates.
;
_journal_issue 7
_journal_name_full 'The Journal of organic chemistry'
_journal_page_first 2784
_journal_page_last 2791
_journal_paper_doi 10.1021/jo702720a
_journal_volume 73
_journal_year 2008
_chemical_formula_moiety 'C16 H16 Cl3 N O5'
_chemical_formula_sum 'C16 H16 Cl3 N O5'
_chemical_formula_weight 408.65
_chemical_name_systematic
; 
 ? 
;
_space_group_IT_number 2
_symmetry_cell_setting triclinic
_symmetry_space_group_name_Hall '-P 1'
_symmetry_space_group_name_H-M 'P -1'
_atom_sites_solution_hydrogens geom
_atom_sites_solution_primary direct
_atom_sites_solution_secondary difmap
_audit_creation_method SHELXL-97
_cell_angle_alpha 90.911(8)
_cell_angle_beta 97.551(8)
_cell_angle_gamma 104.729(8)
_cell_formula_units_Z 4
_cell_length_a 11.800(7)
_cell_length_b 12.725(7)
_cell_length_c 12.731(7)
_cell_measurement_reflns_used 4146
_cell_measurement_temperature 93(2)
_cell_measurement_theta_max 28.0167
_cell_measurement_theta_min 2.1092
_cell_volume 1830.3(18)
_computing_cell_refinement 'CrystalClear (Rigaku Corp., 2004)'
_computing_data_collection 'CrystalClear (Rigaku Corp., 2004)'
_computing_data_reduction 'CrystalClear (Rigaku Corp., 2004)'
_computing_molecular_graphics 'Bruker SHELXTL'
_computing_publication_material 'Bruker SHELXTL'
_computing_structure_refinement 'SHELXL-97 (Sheldrick, 1997)'
_computing_structure_solution 'SHELXS-97 (Sheldrick, 1990)'
_diffrn_ambient_temperature 93(2)
_diffrn_measured_fraction_theta_full 0.993
_diffrn_measured_fraction_theta_max 0.989
_diffrn_measurement_device_type ccd
_diffrn_measurement_method '\w scans'
_diffrn_radiation_type MoK\a
_diffrn_radiation_wavelength 0.71073
_diffrn_reflns_av_R_equivalents 0.1661
_diffrn_reflns_av_sigmaI/netI 0.1510
_diffrn_reflns_limit_h_max 14
_diffrn_reflns_limit_h_min -14
_diffrn_reflns_limit_k_max 15
_diffrn_reflns_limit_k_min -15
_diffrn_reflns_limit_l_max 15
_diffrn_reflns_limit_l_min -15
_diffrn_reflns_number 18271
_diffrn_reflns_theta_full 25.00
_diffrn_reflns_theta_max 25.34
_diffrn_reflns_theta_min 2.11
_exptl_absorpt_coefficient_mu 0.527
_exptl_absorpt_correction_T_max 0.984
_exptl_absorpt_correction_T_min 0.948
_exptl_absorpt_correction_type multi-scan
_exptl_absorpt_process_details 'Jacobson, R. (1998) Private communication'
_exptl_crystal_colour Colorless
_exptl_crystal_density_diffrn 1.483
_exptl_crystal_density_method 'not measured'
_exptl_crystal_description Prism
_exptl_crystal_F_000 840
_exptl_crystal_size_max 0.1000
_exptl_crystal_size_mid 0.0300
_exptl_crystal_size_min 0.0300
_refine_diff_density_max 0.707
_refine_diff_density_min -0.585
_refine_diff_density_rms 0.122
_refine_ls_extinction_method none
_refine_ls_goodness_of_fit_ref 1.044
_refine_ls_hydrogen_treatment constr
_refine_ls_matrix_type full
_refine_ls_number_parameters 454
_refine_ls_number_reflns 6629
_refine_ls_number_restraints 0
_refine_ls_restrained_S_all 1.044
_refine_ls_R_factor_all 0.1232
_refine_ls_R_factor_gt 0.0918
_refine_ls_shift/su_max 0.001
_refine_ls_shift/su_mean 0.000
_refine_ls_structure_factor_coef Fsqd
_refine_ls_weighting_details 'calc w=1/[\s^2^(Fo^2^)+(0.1023P)^2^+0.0000P] where P=(Fo^2^+2Fc^2^)/3'
_refine_ls_weighting_scheme calc
_refine_ls_wR_factor_gt 0.2108
_refine_ls_wR_factor_ref 0.2365
_reflns_number_gt 4553
_reflns_number_total 6629
_reflns_threshold_expression >2sigma(I)
_cod_data_source_file jo702720a-file001.cif
_cod_data_source_block 35
_cod_depositor_comments
;
The following automatic conversions were performed:

'_symmetry_cell_setting' value 'Triclinic' changed to 'triclinic'
according to
/usr/data/users/saulius/automatic-downloads/retrospective/ACS/lib/dictionaries/cif_core.dic
dictionary named 'cif_core.dic' version 2.4.2 from 2011-04-26.

Automatic conversion script
Id: cif_fix_values 2281 2013-09-26 08:29:07Z andrius 
;
_cod_original_cell_volume 1830.4(18)
_cod_original_sg_symbol_H-M P-1
_cod_database_code 4029542

loop_
_symmetry_equiv_pos_as_xyz
'x, y, z'
'-x, -y, -z'

loop_
_atom_site_label
_atom_site_type_symbol
_atom_site_fract_x
_atom_site_fract_y
_atom_site_fract_z
_atom_site_U_iso_or_equiv
_atom_site_adp_type
_atom_site_occupancy
_atom_site_symmetry_multiplicity
_atom_site_calc_flag
_atom_site_refinement_flags
O1 O 0.4608(3) -0.3719(3) -0.2143(3) 0.0286(8) Uani 1 1 d .
C2 C 0.3836(4) -0.3262(4) -0.1673(4) 0.0249(11) Uani 1 1 d .
N3 N 0.3190(4) -0.2793(3) -0.2268(4) 0.0300(10) Uani 1 1 d .
C4 C 0.3529(4) -0.2846(4) -0.3335(4) 0.0276(11) Uani 1 1 d .
C5 C 0.4436(5) -0.3538(4) -0.3210(5) 0.0323(12) Uani 1 1 d .
O5 O 0.4945(4) -0.3831(3) -0.3845(3) 0.0422(10) Uani 1 1 d .
C6 C 0.3860(4) -0.3363(4) -0.0525(4) 0.0253(11) Uani 1 1 d .
C7 C 0.4757(4) -0.3703(4) 0.0093(4) 0.0289(12) Uani 1 1 d .
H7A H 0.5349 -0.3909 -0.0238 0.035 Uiso 1 1 calc R
C8 C 0.4794(5) -0.3745(4) 0.1200(4) 0.0326(12) Uani 1 1 d .
H8A H 0.5412 -0.3968 0.1617 0.039 Uiso 1 1 calc R
C9 C 0.3917(5) -0.3455(4) 0.1673(4) 0.0318(12) Uani 1 1 d .
O9 O 0.3865(4) -0.3447(3) 0.2738(3) 0.0426(10) Uani 1 1 d .
C10 C 0.2995(5) -0.3157(5) 0.1047(5) 0.0407(14) Uani 1 1 d .
H10A H 0.2375 -0.2990 0.1369 0.049 Uiso 1 1 calc R
C11 C 0.2982(5) -0.3104(5) -0.0034(5) 0.0390(14) Uani 1 1 d .
H11A H 0.2359 -0.2887 -0.0449 0.047 Uiso 1 1 calc R
C12 C 0.4868(6) -0.3587(5) 0.3430(5) 0.0520(17) Uani 1 1 d .
H12A H 0.5580 -0.3044 0.3292 0.078 Uiso 1 1 calc R
H12B H 0.4965 -0.4318 0.3303 0.078 Uiso 1 1 calc R
H12C H 0.4747 -0.3493 0.4169 0.078 Uiso 1 1 calc R
C13 C 0.4209(4) -0.1710(4) -0.3617(4) 0.0287(12) Uani 1 1 d .
O13 O 0.3969(3) -0.1271(3) -0.4417(3) 0.0378(9) Uani 1 1 d .
O14 O 0.5113(3) -0.1332(3) -0.2849(3) 0.0286(8) Uani 1 1 d .
C14 C 0.6032(4) -0.0328(4) -0.2932(4) 0.0227(11) Uani 1 1 d .
C15 C 0.6820(4) -0.0284(4) -0.1839(4) 0.0248(11) Uani 1 1 d .
Cl1 Cl 0.60224(11) -0.01445(12) -0.07825(10) 0.0360(4) Uani 1 1 d .
Cl2 Cl 0.80785(10) 0.08611(10) -0.17500(11) 0.0311(3) Uani 1 1 d .
Cl3 Cl 0.73232(11) -0.14784(10) -0.16734(11) 0.0347(4) Uani 1 1 d .
C16 C 0.5525(4) 0.0657(4) -0.3046(4) 0.0315(12) Uani 1 1 d .
H16A H 0.5044 0.0608 -0.3743 0.047 Uiso 1 1 calc R
H16B H 0.6173 0.1322 -0.2981 0.047 Uiso 1 1 calc R
H16C H 0.5031 0.0677 -0.2489 0.047 Uiso 1 1 calc R
C17 C 0.6708(5) -0.0470(4) -0.3857(4) 0.0325(12) Uani 1 1 d .
H17A H 0.6195 -0.0487 -0.4531 0.049 Uiso 1 1 calc R
H17B H 0.6946 -0.1153 -0.3799 0.049 Uiso 1 1 calc R
H17C H 0.7414 0.0141 -0.3829 0.049 Uiso 1 1 calc R
C18 C 0.2479(5) -0.3319(5) -0.4182(5) 0.0420(14) Uani 1 1 d .
H18A H 0.2065 -0.4047 -0.3995 0.063 Uiso 1 1 calc R
H18B H 0.2759 -0.3368 -0.4868 0.063 Uiso 1 1 calc R
H18C H 0.1937 -0.2847 -0.4228 0.063 Uiso 1 1 calc R
Cl4 Cl 0.89563(11) -0.02327(11) 0.08788(10) 0.0331(3) Uani 1 1 d .
Cl5 Cl 0.68115(10) -0.15491(10) 0.15089(11) 0.0316(3) Uani 1 1 d .
Cl6 Cl 0.75369(11) 0.07554(10) 0.20539(11) 0.0324(3) Uani 1 1 d .
O21 O 0.8015(3) -0.3989(3) 0.1399(3) 0.0319(9) Uani 1 1 d .
C22 C 0.9033(4) -0.3474(4) 0.0989(5) 0.0313(12) Uani 1 1 d .
N23 N 0.9954(4) -0.3062(4) 0.1669(3) 0.0312(11) Uani 1 1 d .
C24 C 0.9596(5) -0.3270(4) 0.2737(4) 0.0312(12) Uani 1 1 d .
C25 C 0.8292(5) -0.3889(4) 0.2485(5) 0.0327(13) Uani 1 1 d .
O25 O 0.7592(3) -0.4251(3) 0.3069(3) 0.0418(10) Uani 1 1 d .
C26 C 0.8934(4) -0.3467(4) -0.0166(4) 0.0270(11) Uani 1 1 d .
C27 C 0.7904(4) -0.3974(4) -0.0811(4) 0.0336(13) Uani 1 1 d .
H27A H 0.7231 -0.4337 -0.0500 0.040 Uiso 1 1 calc R
C28 C 0.7828(5) -0.3967(5) -0.1912(4) 0.0345(13) Uani 1 1 d .
H28A H 0.7105 -0.4308 -0.2347 0.041 Uiso 1 1 calc R
C29 C 0.8813(5) -0.3459(5) -0.2368(5) 0.0385(14) Uani 1 1 d .
O29 O 0.8852(3) -0.3403(3) -0.3431(3) 0.0442(10) Uani 1 1 d .
C30 C 0.9858(5) -0.2932(5) -0.1723(5) 0.0487(17) Uani 1 1 d .
H30A H 1.0538 -0.2590 -0.2035 0.058 Uiso 1 1 calc R
C31 C 0.9911(5) -0.2904(5) -0.0638(5) 0.0425(15) Uani 1 1 d .
H31A H 1.0610 -0.2503 -0.0205 0.051 Uiso 1 1 calc R
C32 C 0.7792(6) -0.3882(6) -0.4122(5) 0.0584(19) Uani 1 1 d .
H32A H 0.7510 -0.4651 -0.3974 0.088 Uiso 1 1 calc R
H32B H 0.7945 -0.3823 -0.4860 0.088 Uiso 1 1 calc R
H32C H 0.7188 -0.3503 -0.4010 0.088 Uiso 1 1 calc R
C33 C 0.9651(4) -0.2191(4) 0.3318(4) 0.0304(12) Uani 1 1 d .
O33 O 1.0146(3) -0.1900(3) 0.4187(3) 0.0441(11) Uani 1 1 d .
O34 O 0.9027(3) -0.1652(3) 0.2663(3) 0.0306(8) Uani 1 1 d .
C34 C 0.8770(4) -0.0643(4) 0.2980(4) 0.0294(12) Uani 1 1 d .
C35 C 0.8054(4) -0.0424(4) 0.1910(4) 0.0258(11) Uani 1 1 d .
C36 C 0.9879(4) 0.0273(4) 0.3291(4) 0.0342(13) Uani 1 1 d .
H36A H 1.0302 0.0121 0.3962 0.051 Uiso 1 1 calc R
H36B H 0.9659 0.0959 0.3374 0.051 Uiso 1 1 calc R
H36C H 1.0391 0.0330 0.2736 0.051 Uiso 1 1 calc R
C37 C 0.7995(4) -0.0840(5) 0.3870(4) 0.0338(13) Uani 1 1 d .
H37A H 0.8463 -0.0975 0.4525 0.051 Uiso 1 1 calc R
H37B H 0.7322 -0.1474 0.3669 0.051 Uiso 1 1 calc R
H37C H 0.7703 -0.0198 0.3987 0.051 Uiso 1 1 calc R
C38 C 1.0325(5) -0.3928(5) 0.3386(5) 0.0469(16) Uani 1 1 d .
H38A H 1.0270 -0.4610 0.2990 0.070 Uiso 1 1 calc R
H38B H 1.0019 -0.4091 0.4061 0.070 Uiso 1 1 calc R
H38C H 1.1154 -0.3507 0.3525 0.070 Uiso 1 1 calc R

loop_
_atom_site_aniso_label
_atom_site_aniso_U_11
_atom_site_aniso_U_22
_atom_site_aniso_U_33
_atom_site_aniso_U_23
_atom_site_aniso_U_13
_atom_site_aniso_U_12
O1 0.0316(18) 0.031(2) 0.025(2) 0.0040(16) 0.0049(15) 0.0113(16)
C2 0.024(2) 0.022(2) 0.027(3) 0.002(2) 0.003(2) 0.004(2)
N3 0.030(2) 0.028(2) 0.030(3) 0.0063(19) 0.0004(19) 0.0065(18)
C4 0.035(3) 0.025(3) 0.022(3) 0.004(2) 0.003(2) 0.006(2)
C5 0.040(3) 0.028(3) 0.027(3) 0.006(2) 0.001(2) 0.007(2)
O5 0.063(3) 0.047(2) 0.026(2) 0.0042(18) 0.013(2) 0.026(2)
C6 0.026(2) 0.024(3) 0.026(3) 0.003(2) 0.001(2) 0.008(2)
C7 0.033(3) 0.027(3) 0.027(3) 0.001(2) 0.002(2) 0.010(2)
C8 0.033(3) 0.035(3) 0.028(3) 0.007(2) 0.000(2) 0.007(2)
C9 0.050(3) 0.024(3) 0.021(3) 0.001(2) 0.004(2) 0.009(2)
O9 0.068(3) 0.037(2) 0.025(2) 0.0055(17) 0.010(2) 0.016(2)
C10 0.051(3) 0.042(3) 0.037(4) 0.006(3) 0.012(3) 0.024(3)
C11 0.051(3) 0.038(3) 0.036(4) 0.011(3) 0.011(3) 0.024(3)
C12 0.074(4) 0.050(4) 0.023(3) 0.009(3) -0.002(3) 0.004(3)
C13 0.030(3) 0.031(3) 0.026(3) 0.003(2) 0.003(2) 0.009(2)
O13 0.045(2) 0.036(2) 0.026(2) 0.0152(17) -0.0048(17) 0.0041(17)
O14 0.0287(17) 0.0256(19) 0.024(2) 0.0036(15) -0.0063(15) -0.0014(15)
C14 0.025(2) 0.027(3) 0.016(3) 0.004(2) 0.002(2) 0.005(2)
C15 0.026(2) 0.027(3) 0.022(3) 0.004(2) 0.003(2) 0.009(2)
Cl1 0.0363(7) 0.0509(8) 0.0214(7) 0.0039(6) 0.0030(6) 0.0127(6)
Cl2 0.0271(6) 0.0315(7) 0.0322(8) 0.0011(5) 0.0004(5) 0.0054(5)
Cl3 0.0382(7) 0.0319(7) 0.0341(8) 0.0069(6) -0.0055(6) 0.0141(6)
C16 0.031(3) 0.037(3) 0.027(3) 0.006(2) 0.003(2) 0.009(2)
C17 0.037(3) 0.037(3) 0.022(3) 0.002(2) 0.002(2) 0.008(2)
C18 0.048(3) 0.038(3) 0.034(3) 0.010(3) -0.003(3) 0.004(3)
Cl4 0.0332(7) 0.0450(8) 0.0234(7) 0.0058(6) 0.0045(5) 0.0137(6)
Cl5 0.0287(6) 0.0321(7) 0.0301(8) 0.0006(5) -0.0040(5) 0.0050(5)
Cl6 0.0309(6) 0.0304(7) 0.0374(8) 0.0030(6) 0.0033(6) 0.0114(5)
O21 0.0364(19) 0.033(2) 0.023(2) 0.0021(16) 0.0033(16) 0.0030(16)
C22 0.034(3) 0.022(3) 0.040(4) 0.001(2) 0.004(2) 0.011(2)
N23 0.031(2) 0.035(3) 0.029(3) -0.001(2) 0.000(2) 0.014(2)
C24 0.039(3) 0.033(3) 0.024(3) 0.002(2) 0.000(2) 0.016(2)
C25 0.038(3) 0.026(3) 0.032(3) 0.000(2) 0.000(3) 0.007(2)
O25 0.045(2) 0.040(2) 0.036(2) 0.0064(19) 0.0074(19) 0.0010(18)
C26 0.031(3) 0.024(3) 0.026(3) -0.001(2) 0.005(2) 0.006(2)
C27 0.028(3) 0.040(3) 0.030(3) 0.000(3) 0.004(2) 0.004(2)
C28 0.034(3) 0.039(3) 0.028(3) -0.005(2) 0.000(2) 0.010(2)
C29 0.048(3) 0.035(3) 0.030(3) 0.004(2) 0.002(3) 0.007(3)
O29 0.054(2) 0.047(2) 0.028(2) 0.0019(18) 0.0049(19) 0.005(2)
C30 0.036(3) 0.057(4) 0.047(4) 0.005(3) 0.012(3) -0.002(3)
C31 0.034(3) 0.058(4) 0.028(3) -0.002(3) 0.001(2) 0.000(3)
C32 0.064(4) 0.080(5) 0.024(4) 0.004(3) -0.002(3) 0.010(4)
C33 0.028(3) 0.035(3) 0.027(3) -0.001(2) 0.002(2) 0.008(2)
O33 0.055(2) 0.047(2) 0.028(2) -0.0032(19) -0.0160(19) 0.020(2)
O34 0.0350(19) 0.0289(19) 0.025(2) 0.0000(15) -0.0074(16) 0.0088(16)
C34 0.029(3) 0.034(3) 0.026(3) -0.001(2) -0.001(2) 0.012(2)
C35 0.021(2) 0.028(3) 0.029(3) -0.001(2) 0.000(2) 0.009(2)
C36 0.031(3) 0.040(3) 0.031(3) 0.000(2) -0.005(2) 0.012(2)
C37 0.033(3) 0.041(3) 0.027(3) 0.006(2) 0.003(2) 0.009(2)
C38 0.056(4) 0.049(4) 0.040(4) 0.000(3) -0.007(3) 0.027(3)

loop_
_atom_type_symbol
_atom_type_description
_atom_type_scat_dispersion_real
_atom_type_scat_dispersion_imag
_atom_type_scat_source
C C 0.0033 0.0016 'International Tables Vol C Tables 4.2.6.8 and 6.1.1.4'
H H 0.0000 0.0000 'International Tables Vol C Tables 4.2.6.8 and 6.1.1.4'
N N 0.0061 0.0033 'International Tables Vol C Tables 4.2.6.8 and 6.1.1.4'
O O 0.0106 0.0060 'International Tables Vol C Tables 4.2.6.8 and 6.1.1.4'
Cl Cl 0.1484 0.1585 'International Tables Vol C Tables 4.2.6.8 and 6.1.1.4'

loop_
_geom_angle_atom_site_label_1
_geom_angle_atom_site_label_2
_geom_angle_atom_site_label_3
_geom_angle
C5 O1 C2 106.7(4)
N3 C2 O1 117.4(5)
N3 C2 C6 126.3(5)
O1 C2 C6 116.3(4)
C2 N3 C4 106.4(4)
N3 C4 C18 112.9(4)
N3 C4 C13 110.0(4)
C18 C4 C13 110.6(4)
N3 C4 C5 103.8(4)
C18 C4 C5 113.0(4)
C13 C4 C5 106.1(4)
O5 C5 O1 124.4(5)
O5 C5 C4 130.0(5)
O1 C5 C4 105.5(5)
C11 C6 C7 118.8(5)
C11 C6 C2 119.4(5)
C7 C6 C2 121.8(4)
C6 C7 C8 120.8(5)
C6 C7 H7A 119.6
C8 C7 H7A 119.6
C9 C8 C7 119.0(5)
C9 C8 H8A 120.5
C7 C8 H8A 120.5
O9 C9 C8 124.6(5)
O9 C9 C10 115.5(5)
C8 C9 C10 119.9(5)
C9 O9 C12 117.9(5)
C11 C10 C9 120.2(5)
C11 C10 H10A 119.9
C9 C10 H10A 119.9
C10 C11 C6 121.1(5)
C10 C11 H11A 119.4
C6 C11 H11A 119.4
O9 C12 H12A 109.5
O9 C12 H12B 109.5
H12A C12 H12B 109.5
O9 C12 H12C 109.5
H12A C12 H12C 109.5
H12B C12 H12C 109.5
O13 C13 O14 127.0(5)
O13 C13 C4 124.7(4)
O14 C13 C4 108.2(4)
C13 O14 C14 122.4(4)
O14 C14 C16 112.0(4)
O14 C14 C17 109.5(4)
C16 C14 C17 111.8(4)
O14 C14 C15 100.1(4)
C16 C14 C15 111.7(4)
C17 C14 C15 111.3(4)
C14 C15 Cl1 110.8(3)
C14 C15 Cl3 111.4(3)
Cl1 C15 Cl3 108.2(3)
C14 C15 Cl2 109.7(3)
Cl1 C15 Cl2 108.1(3)
Cl3 C15 Cl2 108.6(2)
C14 C16 H16A 109.5
C14 C16 H16B 109.5
H16A C16 H16B 109.5
C14 C16 H16C 109.5
H16A C16 H16C 109.5
H16B C16 H16C 109.5
C14 C17 H17A 109.5
C14 C17 H17B 109.5
H17A C17 H17B 109.5
C14 C17 H17C 109.5
H17A C17 H17C 109.5
H17B C17 H17C 109.5
C4 C18 H18A 109.5
C4 C18 H18B 109.5
H18A C18 H18B 109.5
C4 C18 H18C 109.5
H18A C18 H18C 109.5
H18B C18 H18C 109.5
C25 O21 C22 106.7(4)
N23 C22 O21 116.3(5)
N23 C22 C26 127.6(5)
O21 C22 C26 116.1(4)
C22 N23 C24 106.9(4)
N23 C24 C38 112.4(4)
N23 C24 C25 102.9(4)
C38 C24 C25 112.0(5)
N23 C24 C33 109.8(4)
C38 C24 C33 111.8(4)
C25 C24 C33 107.4(4)
O25 C25 O21 122.9(5)
O25 C25 C24 130.0(5)
O21 C25 C24 107.2(5)
C27 C26 C31 118.7(5)
C27 C26 C22 122.0(5)
C31 C26 C22 119.3(5)
C26 C27 C28 121.3(5)
C26 C27 H27A 119.4
C28 C27 H27A 119.4
C29 C28 C27 119.5(5)
C29 C28 H28A 120.2
C27 C28 H28A 120.2
O29 C29 C28 125.0(5)
O29 C29 C30 115.3(5)
C28 C29 C30 119.7(6)
C29 O29 C32 117.4(5)
C31 C30 C29 120.4(5)
C31 C30 H30A 119.8
C29 C30 H30A 119.8
C30 C31 C26 120.3(5)
C30 C31 H31A 119.9
C26 C31 H31A 119.9
O29 C32 H32A 109.5
O29 C32 H32B 109.5
H32A C32 H32B 109.5
O29 C32 H32C 109.5
H32A C32 H32C 109.5
H32B C32 H32C 109.5
O33 C33 O34 127.1(5)
O33 C33 C24 125.6(5)
O34 C33 C24 107.2(4)
C33 O34 C34 123.4(4)
O34 C34 C36 112.7(4)
O34 C34 C37 110.0(4)
C36 C34 C37 111.5(4)
O34 C34 C35 99.5(4)
C36 C34 C35 111.1(5)
C37 C34 C35 111.4(4)
C34 C35 Cl6 110.8(3)
C34 C35 Cl4 110.7(3)
Cl6 C35 Cl4 108.4(3)
C34 C35 Cl5 110.5(4)
Cl6 C35 Cl5 108.4(2)
Cl4 C35 Cl5 107.9(3)
C34 C36 H36A 109.5
C34 C36 H36B 109.5
H36A C36 H36B 109.5
C34 C36 H36C 109.5
H36A C36 H36C 109.5
H36B C36 H36C 109.5
C34 C37 H37A 109.5
C34 C37 H37B 109.5
H37A C37 H37B 109.5
C34 C37 H37C 109.5
H37A C37 H37C 109.5
H37B C37 H37C 109.5
C24 C38 H38A 109.5
C24 C38 H38B 109.5
H38A C38 H38B 109.5
C24 C38 H38C 109.5
H38A C38 H38C 109.5
H38B C38 H38C 109.5

loop_
_geom_bond_atom_site_label_1
_geom_bond_atom_site_label_2
_geom_bond_distance
O1 C5 1.378(6)
O1 C2 1.387(6)
C2 N3 1.267(6)
C2 C6 1.467(7)
N3 C4 1.471(7)
C4 C18 1.519(7)
C4 C13 1.537(7)
C4 C5 1.545(8)
C5 O5 1.177(6)
C6 C11 1.382(7)
C6 C7 1.397(7)
C7 C8 1.405(7)
C7 H7A 0.9500
C8 C9 1.386(8)
C8 H8A 0.9500
C9 O9 1.366(6)
C9 C10 1.398(8)
O9 C12 1.430(7)
C10 C11 1.378(8)
C10 H10A 0.9500
C11 H11A 0.9500
C12 H12A 0.9800
C12 H12B 0.9800
C12 H12C 0.9800
C13 O13 1.205(6)
C13 O14 1.333(6)
O14 C14 1.465(5)
C14 C16 1.522(7)
C14 C17 1.539(7)
C14 C15 1.560(7)
C15 Cl1 1.772(5)
C15 Cl3 1.773(5)
C15 Cl2 1.787(5)
C16 H16A 0.9800
C16 H16B 0.9800
C16 H16C 0.9800
C17 H17A 0.9800
C17 H17B 0.9800
C17 H17C 0.9800
C18 H18A 0.9800
C18 H18B 0.9800
C18 H18C 0.9800
Cl4 C35 1.778(5)
Cl5 C35 1.781(5)
Cl6 C35 1.774(5)
O21 C25 1.375(6)
O21 C22 1.386(6)
C22 N23 1.286(6)
C22 C26 1.460(8)
N23 C24 1.485(7)
C24 C38 1.525(8)
C24 C25 1.528(7)
C24 C33 1.532(7)
C25 O25 1.194(7)
C26 C27 1.375(7)
C26 C31 1.407(7)
C27 C28 1.393(8)
C27 H27A 0.9500
C28 C29 1.383(8)
C28 H28A 0.9500
C29 O29 1.363(7)
C29 C30 1.394(8)
O29 C32 1.420(7)
C30 C31 1.374(9)
C30 H30A 0.9500
C31 H31A 0.9500
C32 H32A 0.9800
C32 H32B 0.9800
C32 H32C 0.9800
C33 O33 1.187(6)
C33 O34 1.349(6)
O34 C34 1.455(6)
C34 C36 1.517(7)
C34 C37 1.533(8)
C34 C35 1.574(7)
C36 H36A 0.9800
C36 H36B 0.9800
C36 H36C 0.9800
C37 H37A 0.9800
C37 H37B 0.9800
C37 H37C 0.9800
C38 H38A 0.9800
C38 H38B 0.9800
C38 H38C 0.9800

loop_
_geom_torsion_atom_site_label_1
_geom_torsion_atom_site_label_2
_geom_torsion_atom_site_label_3
_geom_torsion_atom_site_label_4
_geom_torsion
C5 O1 C2 N3 -0.9(5)
C5 O1 C2 C6 179.6(4)
O1 C2 N3 C4 -2.7(5)
C6 C2 N3 C4 176.7(4)
C2 N3 C4 C18 127.4(5)
C2 N3 C4 C13 -108.5(5)
C2 N3 C4 C5 4.7(5)
C2 O1 C5 O5 -179.3(5)
C2 O1 C5 C4 3.8(5)
N3 C4 C5 O5 178.2(5)
C18 C4 C5 O5 55.5(8)
C13 C4 C5 O5 -65.9(7)
N3 C4 C5 O1 -5.2(5)
C18 C4 C5 O1 -127.9(5)
C13 C4 C5 O1 110.7(4)
N3 C2 C6 C11 12.0(7)
O1 C2 C6 C11 -168.6(4)
N3 C2 C6 C7 -167.2(5)
O1 C2 C6 C7 12.2(7)
C11 C6 C7 C8 -2.3(7)
C2 C6 C7 C8 176.9(5)
C6 C7 C8 C9 0.8(7)
C7 C8 C9 O9 -179.0(5)
C7 C8 C9 C10 1.7(8)
C8 C9 O9 C12 9.8(8)
C10 C9 O9 C12 -170.9(5)
O9 C9 C10 C11 177.9(5)
C8 C9 C10 C11 -2.8(8)
C9 C10 C11 C6 1.3(9)
C7 C6 C11 C10 1.3(8)
C2 C6 C11 C10 -178.0(5)
N3 C4 C13 O13 -127.9(6)
C18 C4 C13 O13 -2.4(8)
C5 C4 C13 O13 120.5(6)
N3 C4 C13 O14 54.3(5)
C18 C4 C13 O14 179.7(4)
C5 C4 C13 O14 -57.4(5)
O13 C13 O14 C14 -5.8(8)
C4 C13 O14 C14 172.0(4)
C13 O14 C14 C16 61.0(6)
C13 O14 C14 C17 -63.5(5)
C13 O14 C14 C15 179.4(4)
O14 C14 C15 Cl1 -63.3(4)
C16 C14 C15 Cl1 55.3(5)
C17 C14 C15 Cl1 -179.0(3)
O14 C14 C15 Cl3 57.2(4)
C16 C14 C15 Cl3 175.9(3)
C17 C14 C15 Cl3 -58.5(5)
O14 C14 C15 Cl2 177.4(3)
C16 C14 C15 Cl2 -63.9(5)
C17 C14 C15 Cl2 61.7(5)
C25 O21 C22 N23 1.1(6)
C25 O21 C22 C26 -179.1(4)
O21 C22 N23 C24 -1.0(6)
C26 C22 N23 C24 179.3(5)
C22 N23 C24 C38 121.2(5)
C22 N23 C24 C25 0.5(5)
C22 N23 C24 C33 -113.7(5)
C22 O21 C25 O25 179.9(5)
C22 O21 C25 C24 -0.7(5)
N23 C24 C25 O25 179.5(6)
C38 C24 C25 O25 58.5(8)
C33 C24 C25 O25 -64.7(8)
N23 C24 C25 O21 0.2(5)
C38 C24 C25 O21 -120.8(5)
C33 C24 C25 O21 116.0(5)
N23 C22 C26 C27 177.6(5)
O21 C22 C26 C27 -2.2(7)
N23 C22 C26 C31 -4.0(8)
O21 C22 C26 C31 176.3(5)
C31 C26 C27 C28 2.0(8)
C22 C26 C27 C28 -179.5(5)
C26 C27 C28 C29 1.3(9)
C27 C28 C29 O29 179.6(5)
C27 C28 C29 C30 -2.0(9)
C28 C29 O29 C32 1.5(9)
C30 C29 O29 C32 -177.0(6)
O29 C29 C30 C31 177.9(6)
C28 C29 C30 C31 -0.7(10)
C29 C30 C31 C26 4.1(10)
C27 C26 C31 C30 -4.8(9)
C22 C26 C31 C30 176.7(6)
N23 C24 C33 O33 -128.9(6)
C38 C24 C33 O33 -3.4(8)
C25 C24 C33 O33 119.9(6)
N23 C24 C33 O34 51.8(5)
C38 C24 C33 O34 177.3(5)
C25 C24 C33 O34 -59.4(5)
O33 C33 O34 C34 -6.2(8)
C24 C33 O34 C34 173.2(4)
C33 O34 C34 C36 61.8(6)
C33 O34 C34 C37 -63.4(6)
C33 O34 C34 C35 179.6(4)
O34 C34 C35 Cl6 177.3(3)
C36 C34 C35 Cl6 -63.7(5)
C37 C34 C35 Cl6 61.2(5)
O34 C34 C35 Cl4 -62.5(4)
C36 C34 C35 Cl4 56.5(5)
C37 C34 C35 Cl4 -178.5(3)
O34 C34 C35 Cl5 57.0(4)
C36 C34 C35 Cl5 176.0(3)
C37 C34 C35 Cl5 -59.0(5)
